data_7227505
loop_
_publ_author_name
'Aubert, E.'
'Abboud, M.'
'Doudouh, A.'
'Durand, P.'
'Peluso, P.'
'Ligresti, A.'
'Vigolo, B.'
'Cossu, S.'
'Pale, P.'
'Mamane, V.'

_publ_section_title
;
 Silver(i) coordination polymers with
 3,3&#x2032;,5,5&#x2032;-tetrasubstituted 4,4&#x2032;-bipyridine ligands:
 towards new porous chiral materials
;
_journal_issue 12
_journal_name_full 'RSC Adv.'
_journal_page_first 7358
_journal_paper_doi 10.1039/C6RA28197D
_journal_volume 7
_journal_year 2017
_chemical_formula_moiety 'C48 H36 Ag Br4 N5 O7'
_chemical_formula_sum 'C48 H36 Ag Br4 N5 O7'
_chemical_formula_weight 1222.33
_chemical_name_systematic
;
 ?
;
_space_group_IT_number 14
_symmetry_cell_setting monoclinic
_symmetry_space_group_name_Hall '-P 2ybc'
_symmetry_space_group_name_H-M 'P 1 21/c 1'
_atom_sites_solution_hydrogens difmap
_atom_sites_solution_primary direct
_atom_sites_solution_secondary difmap
_audit_creation_method SHELXL-97
_audit_update_record
;
2015-11-30 deposited with the CCDC.
2017-01-15 downloaded from the CCDC.
;
_cell_angle_alpha 90.00
_cell_angle_beta 108.102(1)
_cell_angle_gamma 90.00
_cell_formula_units_Z 4
_cell_length_a 11.5735(1)
_cell_length_b 30.6737(2)
_cell_length_c 13.4661(1)
_cell_measurement_reflns_used 51274
_cell_measurement_temperature 110(2)
_cell_measurement_theta_max 76.2129
_cell_measurement_theta_min 3.4502
_cell_volume 4543.88(7)
_computing_cell_refinement
;
CrysAlisPro, Oxford Diffraction Ltd.,
Version 1.171.34.44 (release 25-10-2010 CrysAlis171 .NET)
(compiled Oct 25 2010,18:11:34)
;
_computing_data_collection
;
CrysAlisPro, Oxford Diffraction Ltd.,
Version 1.171.34.44 (release 25-10-2010 CrysAlis171 .NET)
(compiled Oct 25 2010,18:11:34)
;
_computing_data_reduction
;
CrysAlisPro, Oxford Diffraction Ltd.,
Version 1.171.34.44 (release 25-10-2010 CrysAlis171 .NET)
(compiled Oct 25 2010,18:11:34)
;
_computing_structure_refinement 'SHELXL-97 (Sheldrick, 1997)'
_computing_structure_solution 'SIR_92 (Altomare et al., 1994)'
_diffrn_ambient_temperature 110(2)
_diffrn_detector_area_resol_mean 10.4508
_diffrn_measured_fraction_theta_full 0.999
_diffrn_measured_fraction_theta_max 0.999
_diffrn_measurement_device_type 'SuperNova, Dual, Cu at zero, Atlas'
_diffrn_measurement_method 'phi and omega scans'
_diffrn_radiation_monochromator mirror
_diffrn_radiation_source 'SuperNova (Cu) X-ray Source'
_diffrn_radiation_type 'Cu K\a'
_diffrn_radiation_wavelength 1.5418
_diffrn_reflns_av_R_equivalents 0.0256
_diffrn_reflns_av_sigmaI/netI 0.0459
_diffrn_reflns_limit_h_max 14
_diffrn_reflns_limit_h_min -14
_diffrn_reflns_limit_k_max 38
_diffrn_reflns_limit_k_min -38
_diffrn_reflns_limit_l_max 16
_diffrn_reflns_limit_l_min -16
_diffrn_reflns_number 67720
_diffrn_reflns_theta_full 76.41
_diffrn_reflns_theta_max 76.41
_diffrn_reflns_theta_min 3.74
_exptl_absorpt_coefficient_mu 8.205
_exptl_absorpt_correction_T_max 0.564
_exptl_absorpt_correction_T_min 0.264
_exptl_absorpt_correction_type analytical
_exptl_absorpt_process_details
;
CrysAlisPro, Oxford Diffraction Ltd.,
Version 1.171.34.44 (release 25-10-2010 CrysAlis171 .NET)
(compiled Oct 25 2010,18:11:34)
Analytical numeric absorption correction using a multifaceted crystal
            model based on expressions derived by R.C. Clark & J.S. Reid.
(Clark, R. C. & Reid, J. S. (1995). Acta Cryst. A51, 887-897)
;
_exptl_crystal_colour yellow
_exptl_crystal_density_diffrn 1.787
_exptl_crystal_density_method 'not measured'
_exptl_crystal_description block
_exptl_crystal_F_000 2408
_exptl_crystal_size_max 0.2162
_exptl_crystal_size_mid 0.1611
_exptl_crystal_size_min 0.0966
_refine_diff_density_max 1.522
_refine_diff_density_min -1.576
_refine_diff_density_rms 0.077
_refine_ls_extinction_method none
_refine_ls_goodness_of_fit_ref 1.051
_refine_ls_hydrogen_treatment constr
_refine_ls_matrix_type full
_refine_ls_number_parameters 601
_refine_ls_number_reflns 9532
_refine_ls_number_restraints 11
_refine_ls_restrained_S_all 1.061
_refine_ls_R_factor_all 0.0272
_refine_ls_R_factor_gt 0.0269
_refine_ls_shift/su_max 0.013
_refine_ls_shift/su_mean 0.000
_refine_ls_structure_factor_coef Fsqd
_refine_ls_weighting_details 'calc w=1/[\s^2^(Fo^2^)+(0.0225P)^2^+9.5849P] where P=(Fo^2^+2Fc^2^)/3'
_refine_ls_weighting_scheme calc
_refine_ls_wR_factor_gt 0.0631
_refine_ls_wR_factor_ref 0.0632
_reflns_number_gt 9439
_reflns_number_total 9532
_reflns_threshold_expression >2sigma(I)
_cod_data_source_file c6ra28197d2.cif
_cod_data_source_block vm828
_cod_original_cell_volume 4543.88(6)
_cod_original_sg_symbol_Hall '	-P 2ybc '
_cod_original_sg_symbol_H-M 'P 21/c '
_cod_database_code 7227505

loop_
_symmetry_equiv_pos_as_xyz
'x, y, z'
'-x, y+1/2, -z+1/2'
'-x, -y, -z'
'x, -y-1/2, z-1/2'

loop_
_atom_site_label
_atom_site_type_symbol
_atom_site_fract_x
_atom_site_fract_y
_atom_site_fract_z
_atom_site_U_iso_or_equiv
_atom_site_adp_type
_atom_site_occupancy
_atom_site_symmetry_multiplicity
_atom_site_calc_flag
_atom_site_refinement_flags
Ag1 Ag 1.086620(14) 0.238778(6) 0.960027(13) 0.02111(5) Uani 1 1 d .
Br2 Br 0.46355(2) 0.166038(8) 0.791264(18) 0.01927(6) Uani 1 1 d .
Br1 Br 0.69022(2) 0.162374(8) 0.624322(19) 0.02164(6) Uani 1 1 d .
Br3 Br 1.22055(4) 0.041061(10) 1.05195(2) 0.04483(9) Uani 1 1 d .
Br4 Br 1.45784(3) 0.051468(9) 0.91266(2) 0.03357(7) Uani 1 1 d .
O55 O 0.61635(18) 0.05700(7) 0.59532(19) 0.0382(5) Uani 1 1 d .
O27 O 0.8077(2) 0.39383(8) 0.53057(18) 0.0537(7) Uani 1 1 d DU
O19 O 0.3748(2) 0.39976(7) 0.87316(19) 0.0374(5) Uani 1 1 d .
O58 O 1.0305(2) 0.26478(7) 1.14088(17) 0.0410(5) Uani 1 1 d .
O60 O 1.1044(2) 0.20035(7) 1.13892(18) 0.0434(5) Uani 1 1 d .
N29 N 1.14646(19) 0.16222(7) 0.92042(17) 0.0234(4) Uani 1 1 d .
N7 N 0.27944(17) 0.24001(6) 0.53842(15) 0.0179(4) Uani 1 1 d .
N1 N 0.89089(17) 0.23815(6) 0.86616(15) 0.0179(4) Uani 1 1 d .
C3 C 0.6865(2) 0.26653(7) 0.82101(17) 0.0152(4) Uani 1 1 d .
C2 C 0.8091(2) 0.26623(7) 0.88078(17) 0.0170(4) Uani 1 1 d .
H2 H 0.8360 0.2872 0.9350 0.020 Uiso 1 1 calc R
O59 O 1.1480(2) 0.23688(8) 1.28358(17) 0.0449(6) Uani 1 1 d .
N35 N 1.2559(2) -0.04407(8) 0.7257(2) 0.0322(5) Uani 1 1 d .
O47 O 1.0843(2) 0.10580(10) 0.34718(17) 0.0548(7) Uani 1 1 d .
C30 C 1.1375(2) 0.15509(8) 0.82073(19) 0.0193(4) Uani 1 1 d .
H30 H 1.1200 0.1793 0.7744 0.023 Uiso 1 1 calc R
C13 C 0.6061(2) 0.30156(7) 0.83806(17) 0.0164(4) Uani 1 1 d .
C37 C 1.1108(2) 0.00988(8) 0.74459(19) 0.0227(5) Uani 1 1 d .
C41 C 1.1341(2) 0.11104(7) 0.66573(19) 0.0192(4) Uani 1 1 d .
C5 C 0.7321(2) 0.20505(7) 0.73092(17) 0.0163(4) Uani 1 1 d .
C15 C 0.5689(2) 0.37869(8) 0.8531(2) 0.0228(5) Uani 1 1 d .
H15 H 0.5955 0.4081 0.8550 0.027 Uiso 1 1 calc R
C21 C 0.5742(2) 0.29844(8) 0.57345(17) 0.0169(4) Uani 1 1 d .
C9 C 0.4865(2) 0.26587(7) 0.58969(17) 0.0157(4) Uani 1 1 d .
C49 C 0.9816(2) 0.02367(8) 0.7104(2) 0.0223(5) Uani 1 1 d .
C31 C 1.1521(2) 0.11420(7) 0.77991(18) 0.0177(4) Uani 1 1 d .
C11 C 0.4295(2) 0.20687(7) 0.68028(17) 0.0156(4) Uani 1 1 d .
C6 C 0.8525(2) 0.20796(8) 0.79177(18) 0.0180(4) Uani 1 1 d .
H6 H 0.9096 0.1879 0.7803 0.022 Uiso 1 1 calc R
C4 C 0.64658(19) 0.23457(7) 0.74325(17) 0.0142(4) Uani 1 1 d .
N57 N 1.0937(2) 0.23384(7) 1.18828(18) 0.0300(5) Uani 1 1 d .
C14 C 0.6429(2) 0.34470(8) 0.84036(18) 0.0192(4) Uani 1 1 d .
H14 H 0.7202 0.3512 0.8331 0.023 Uiso 1 1 calc R
C52 C 0.7365(2) 0.04665(8) 0.6395(2) 0.0284(6) Uani 1 1 d .
C12 C 0.3111(2) 0.21011(7) 0.61424(18) 0.0172(4) Uani 1 1 d .
H12 H 0.2512 0.1907 0.6231 0.021 Uiso 1 1 calc R
C50 C 0.9187(3) 0.03220(9) 0.7807(2) 0.0273(5) Uani 1 1 d .
H50 H 0.9597 0.0302 0.8535 0.033 Uiso 1 1 calc R
C10 C 0.51955(19) 0.23495(7) 0.67022(17) 0.0146(4) Uani 1 1 d .
C32 C 1.1818(2) 0.07871(8) 0.84894(19) 0.0206(5) Uani 1 1 d .
C25 C 0.6331(2) 0.37366(8) 0.5669(2) 0.0273(5) Uani 1 1 d D
H25 H 0.6179 0.4038 0.5735 0.033 Uiso 1 1 calc R
C36 C 1.1427(3) -0.02883(8) 0.7043(2) 0.0284(5) Uani 1 1 d .
H36 H 1.0790 -0.0455 0.6584 0.034 Uiso 1 1 calc R
C53 C 0.7991(2) 0.03900(9) 0.5680(2) 0.0292(6) Uani 1 1 d .
H53 H 0.7587 0.0417 0.4952 0.035 Uiso 1 1 calc R
C26 C 0.5512(2) 0.34282(8) 0.58014(19) 0.0235(5) Uani 1 1 d .
H26 H 0.4792 0.3520 0.5938 0.028 Uiso 1 1 calc R
C22 C 0.6806(2) 0.28595(8) 0.55345(18) 0.0208(5) Uani 1 1 d .
H22 H 0.6980 0.2558 0.5498 0.025 Uiso 1 1 calc R
C8 C 0.3657(2) 0.26672(8) 0.52628(18) 0.0176(4) Uani 1 1 d .
H8 H 0.3432 0.2875 0.4712 0.021 Uiso 1 1 calc R
C28 C 0.9041(3) 0.38446(13) 0.4911(3) 0.0404(11) Uani 0.777(8) 1 d PDU
H28C H 0.9593 0.3635 0.5372 0.061 Uiso 0.777(8) 1 calc PR
H28A H 0.9484 0.4114 0.4878 0.061 Uiso 0.777(8) 1 calc PR
H28B H 0.8716 0.3720 0.4209 0.061 Uiso 0.777(8) 1 calc PR
C23 C 0.7618(2) 0.31681(9) 0.5387(2) 0.0265(5) Uani 1 1 d .
H23 H 0.8340 0.3079 0.5250 0.032 Uiso 1 1 calc R
C54 C 0.9203(2) 0.02745(9) 0.6038(2) 0.0263(5) Uani 1 1 d .
H54 H 0.9627 0.0220 0.5549 0.032 Uiso 1 1 calc R
C18 C 0.4920(2) 0.29259(8) 0.84990(19) 0.0201(5) Uani 1 1 d .
H18 H 0.4659 0.2632 0.8497 0.024 Uiso 1 1 calc R
C46 C 1.2145(2) 0.08927(9) 0.6251(2) 0.0262(5) Uani 1 1 d .
H46 H 1.2834 0.0751 0.6710 0.031 Uiso 1 1 calc R
C16 C 0.4555(2) 0.36903(8) 0.8630(2) 0.0252(5) Uani 1 1 d .
C40 C 1.3449(3) -0.02042(9) 0.7906(2) 0.0299(6) Uani 1 1 d .
H40 H 1.4262 -0.0307 0.8080 0.036 Uiso 1 1 calc R
C34 C 1.1730(3) 0.12842(9) 0.9862(2) 0.0284(5) Uani 1 1 d .
H34 H 1.1798 0.1329 1.0576 0.034 Uiso 1 1 calc R
C42 C 1.0345(2) 0.13188(8) 0.5966(2) 0.0264(5) Uani 1 1 d .
H42 H 0.9788 0.1470 0.6230 0.032 Uiso 1 1 calc R
C51 C 0.7961(3) 0.04361(9) 0.7459(2) 0.0317(6) Uani 1 1 d .
H51 H 0.7537 0.0493 0.7947 0.038 Uiso 1 1 calc R
C43 C 1.0153(3) 0.13090(9) 0.4896(2) 0.0319(6) Uani 1 1 d .
H43 H 0.9467 0.1452 0.4435 0.038 Uiso 1 1 calc R
C33 C 1.1907(3) 0.08707(8) 0.9527(2) 0.0275(5) Uani 1 1 d .
C38 C 1.2046(2) 0.03466(8) 0.81149(19) 0.0217(5) Uani 1 1 d .
C20 C 0.3982(3) 0.44395(10) 0.8545(3) 0.0383(7) Uani 1 1 d .
H20C H 0.4713 0.4539 0.9089 0.057 Uiso 1 1 calc R
H20A H 0.3288 0.4620 0.8557 0.057 Uiso 1 1 calc R
H20B H 0.4108 0.4464 0.7860 0.057 Uiso 1 1 calc R
C45 C 1.1956(3) 0.08795(11) 0.5187(2) 0.0361(7) Uani 1 1 d .
H45 H 1.2508 0.0726 0.4920 0.043 Uiso 1 1 calc R
C39 C 1.3223(2) 0.01839(8) 0.8330(2) 0.0260(5) Uani 1 1 d .
C17 C 0.4173(2) 0.32593(9) 0.8618(2) 0.0253(5) Uani 1 1 d .
H17 H 0.3401 0.3195 0.8693 0.030 Uiso 1 1 calc R
C24 C 0.7366(3) 0.36067(9) 0.5442(2) 0.0284(6) Uani 1 1 d .
C44 C 1.0955(3) 0.10916(10) 0.4503(2) 0.0337(6) Uani 1 1 d .
C56 C 0.5455(3) 0.06272(12) 0.6636(3) 0.0495(9) Uani 1 1 d .
H56C H 0.5816 0.0856 0.7144 0.074 Uiso 1 1 calc R
H56B H 0.5433 0.0353 0.7005 0.074 Uiso 1 1 calc R
H56A H 0.4625 0.0711 0.6229 0.074 Uiso 1 1 calc R
C48 C 0.9990(4) 0.13402(16) 0.2778(3) 0.0674(13) Uani 1 1 d .
H48C H 1.0145 0.1641 0.3026 0.101 Uiso 1 1 calc R
H48B H 0.9164 0.1256 0.2753 0.101 Uiso 1 1 calc R
H48A H 1.0072 0.1317 0.2077 0.101 Uiso 1 1 calc R
C61 C 0.8089(15) 0.43989(11) 0.5363(16) 0.073(5) Uani 0.223(8) 1 d PDU
H61A H 0.7335 0.4514 0.4878 0.109 Uiso 0.223(8) 1 calc PR
H61B H 0.8785 0.4512 0.5176 0.109 Uiso 0.223(8) 1 calc PR
H61C H 0.8154 0.4489 0.6077 0.109 Uiso 0.223(8) 1 calc PR

loop_
_atom_site_aniso_label
_atom_site_aniso_U_11
_atom_site_aniso_U_22
_atom_site_aniso_U_33
_atom_site_aniso_U_23
_atom_site_aniso_U_13
_atom_site_aniso_U_12
Ag1 0.00897(8) 0.02623(9) 0.02265(9) -0.00599(6) -0.00305(6) 0.00034(6)
Br2 0.01531(11) 0.01953(11) 0.01916(11) 0.00528(8) -0.00018(8) -0.00092(8)
Br1 0.01699(11) 0.02173(12) 0.02193(12) -0.00772(9) -0.00014(9) 0.00201(9)
Br3 0.0800(3) 0.02779(15) 0.02174(14) 0.00667(11) 0.00863(15) 0.00430(15)
Br4 0.02676(14) 0.02714(14) 0.03576(15) 0.00384(11) -0.00638(11) 0.00047(11)
O55 0.0222(10) 0.0364(11) 0.0565(14) -0.0086(10) 0.0128(9) -0.0001(8)
O27 0.0603(16) 0.0572(15) 0.0382(12) 0.0054(11) 0.0073(11) -0.0401(13)
O19 0.0377(11) 0.0256(10) 0.0569(14) 0.0044(9) 0.0265(10) 0.0132(8)
O58 0.0536(14) 0.0303(11) 0.0355(11) -0.0015(9) 0.0087(10) 0.0038(10)
O60 0.0751(17) 0.0258(10) 0.0381(12) -0.0059(9) 0.0306(12) 0.0003(10)
N29 0.0229(10) 0.0203(10) 0.0242(10) -0.0040(8) 0.0033(8) -0.0007(8)
N7 0.0100(8) 0.0225(10) 0.0175(9) 0.0015(7) -0.0013(7) 0.0008(7)
N1 0.0088(8) 0.0225(10) 0.0179(9) -0.0008(7) -0.0025(7) 0.0006(7)
C3 0.0117(10) 0.0170(10) 0.0153(10) 0.0015(8) 0.0020(8) -0.0001(8)
C2 0.0129(10) 0.0197(11) 0.0154(10) -0.0028(8) 0.0002(8) -0.0012(8)
O59 0.0602(15) 0.0458(13) 0.0270(11) -0.0043(9) 0.0112(10) 0.0095(11)
N35 0.0345(13) 0.0238(11) 0.0348(13) -0.0039(9) 0.0056(10) 0.0067(9)
O47 0.0435(13) 0.097(2) 0.0217(10) -0.0037(12) 0.0077(9) -0.0205(14)
C30 0.0140(10) 0.0176(11) 0.0237(12) 0.0001(9) 0.0020(9) -0.0006(8)
C13 0.0133(10) 0.0188(11) 0.0144(10) -0.0011(8) 0.0003(8) 0.0016(8)
C37 0.0266(13) 0.0174(11) 0.0221(12) 0.0004(9) 0.0048(10) 0.0005(9)
C41 0.0172(11) 0.0168(10) 0.0206(11) 0.0012(9) 0.0016(9) -0.0033(8)
C5 0.0137(10) 0.0175(10) 0.0150(10) -0.0010(8) 0.0006(8) -0.0007(8)
C15 0.0255(12) 0.0170(11) 0.0248(12) -0.0004(9) 0.0064(10) 0.0015(9)
C21 0.0140(10) 0.0209(11) 0.0117(10) 0.0019(8) -0.0021(8) -0.0019(8)
C9 0.0131(10) 0.0175(10) 0.0149(10) -0.0009(8) 0.0023(8) 0.0014(8)
C49 0.0240(12) 0.0158(11) 0.0258(12) -0.0033(9) 0.0055(10) -0.0023(9)
C31 0.0117(10) 0.0183(11) 0.0205(11) -0.0008(9) 0.0014(8) -0.0010(8)
C11 0.0138(10) 0.0163(10) 0.0142(10) 0.0012(8) 0.0004(8) 0.0019(8)
C6 0.0114(10) 0.0210(11) 0.0188(11) -0.0014(9) 0.0005(8) 0.0029(8)
C4 0.0107(10) 0.0163(10) 0.0142(10) 0.0022(8) 0.0017(8) -0.0002(8)
N57 0.0426(14) 0.0263(11) 0.0255(11) -0.0045(9) 0.0167(10) -0.0053(10)
C14 0.0147(10) 0.0210(11) 0.0198(11) -0.0006(9) 0.0023(9) -0.0005(9)
C52 0.0221(12) 0.0192(12) 0.0438(16) -0.0044(11) 0.0103(11) -0.0036(10)
C12 0.0126(10) 0.0185(10) 0.0182(11) 0.0001(8) 0.0011(8) -0.0010(8)
C50 0.0327(14) 0.0241(12) 0.0267(13) -0.0007(10) 0.0116(11) -0.0038(10)
C10 0.0118(10) 0.0159(10) 0.0143(10) -0.0017(8) 0.0013(8) 0.0014(8)
C32 0.0205(11) 0.0171(11) 0.0207(11) -0.0017(9) 0.0013(9) -0.0004(9)
C25 0.0310(13) 0.0192(12) 0.0244(12) 0.0013(9) -0.0018(10) -0.0042(10)
C36 0.0297(13) 0.0201(12) 0.0314(14) -0.0045(10) 0.0037(11) 0.0011(10)
C53 0.0262(13) 0.0281(13) 0.0303(14) -0.0041(11) 0.0044(11) 0.0006(10)
C26 0.0226(12) 0.0218(12) 0.0208(12) 0.0006(9) -0.0007(9) 0.0005(9)
C22 0.0200(11) 0.0222(11) 0.0191(11) 0.0007(9) 0.0045(9) -0.0029(9)
C8 0.0128(10) 0.0197(11) 0.0171(10) 0.0030(8) 0.0001(8) 0.0020(8)
C28 0.037(2) 0.040(2) 0.043(2) 0.0075(17) 0.0099(17) -0.0106(17)
C23 0.0233(12) 0.0345(14) 0.0224(12) -0.0016(10) 0.0081(10) -0.0080(10)
C54 0.0257(13) 0.0260(13) 0.0270(13) -0.0048(10) 0.0077(10) 0.0006(10)
C18 0.0183(11) 0.0195(11) 0.0224(11) -0.0004(9) 0.0060(9) -0.0006(9)
C46 0.0176(11) 0.0340(14) 0.0256(13) -0.0033(10) 0.0047(10) -0.0024(10)
C16 0.0255(13) 0.0237(12) 0.0275(13) 0.0008(10) 0.0099(10) 0.0079(10)
C40 0.0290(14) 0.0242(13) 0.0328(14) 0.0026(11) 0.0045(11) 0.0082(10)
C34 0.0368(15) 0.0255(13) 0.0194(12) -0.0040(10) 0.0039(10) -0.0016(11)
C42 0.0262(13) 0.0234(12) 0.0255(13) -0.0005(10) 0.0019(10) 0.0033(10)
C51 0.0347(15) 0.0266(13) 0.0406(16) -0.0050(11) 0.0217(13) -0.0040(11)
C43 0.0333(14) 0.0296(14) 0.0246(13) 0.0041(11) -0.0029(11) -0.0014(11)
C33 0.0377(15) 0.0209(12) 0.0192(12) 0.0023(9) 0.0019(10) -0.0002(10)
C38 0.0268(12) 0.0169(11) 0.0188(11) 0.0016(9) 0.0032(9) 0.0025(9)
C20 0.0467(18) 0.0278(14) 0.0441(17) 0.0067(12) 0.0194(14) 0.0156(13)
C45 0.0235(13) 0.0573(19) 0.0292(14) -0.0115(13) 0.0106(11) -0.0063(13)
C39 0.0256(13) 0.0201(12) 0.0258(12) 0.0017(10) -0.0015(10) 0.0002(10)
C17 0.0191(11) 0.0272(13) 0.0323(13) 0.0013(10) 0.0118(10) 0.0033(10)
C24 0.0336(14) 0.0290(13) 0.0176(11) 0.0022(10) 0.0008(10) -0.0145(11)
C44 0.0340(15) 0.0446(17) 0.0213(13) -0.0020(11) 0.0070(11) -0.0165(13)
C56 0.0311(16) 0.0472(19) 0.079(3) -0.0079(18) 0.0306(17) -0.0015(14)
C48 0.083(3) 0.082(3) 0.0252(16) 0.0136(18) -0.0011(18) -0.033(2)
C61 0.064(9) 0.083(7) 0.066(9) 0.022(7) 0.012(7) -0.048(7)

loop_
_atom_type_symbol
_atom_type_description
_atom_type_scat_dispersion_real
_atom_type_scat_dispersion_imag
_atom_type_scat_source
C C 0.0181 0.0091 'International Tables Vol C Tables 4.2.6.8 and 6.1.1.4'
H H 0.0000 0.0000 'International Tables Vol C Tables 4.2.6.8 and 6.1.1.4'
N N 0.0311 0.0180 'International Tables Vol C Tables 4.2.6.8 and 6.1.1.4'
O O 0.0492 0.0322 'International Tables Vol C Tables 4.2.6.8 and 6.1.1.4'
Br Br -0.6763 1.2805 'International Tables Vol C Tables 4.2.6.8 and 6.1.1.4'
Ag Ag 0.1306 4.2820 'International Tables Vol C Tables 4.2.6.8 and 6.1.1.4'

loop_
_geom_angle_atom_site_label_1
_geom_angle_atom_site_label_2
_geom_angle_atom_site_label_3
_geom_angle
_geom_angle_site_symmetry_1
_geom_angle_site_symmetry_3
N1 Ag1 N7 162.98(7) . 4_666
N1 Ag1 N29 99.66(7) . .
N7 Ag1 N29 94.02(7) 4_666 .
C52 O55 C56 117.4(3) . .
C24 O27 C28 118.9(3) . .
C24 O27 C61 137.5(7) . .
C28 O27 C61 103.3(7) . .
C16 O19 C20 117.9(2) . .
C30 N29 C34 118.1(2) . .
C30 N29 Ag1 114.88(16) . .
C34 N29 Ag1 126.67(17) . .
C12 N7 C8 118.34(19) . .
C12 N7 Ag1 123.66(15) . 4_465
C8 N7 Ag1 115.74(15) . 4_465
C6 N1 C2 118.11(19) . .
C6 N1 Ag1 118.35(15) . .
C2 N1 Ag1 123.54(15) . .
C2 C3 C4 117.7(2) . .
C2 C3 C13 119.3(2) . .
C4 C3 C13 122.94(19) . .
N1 C2 C3 123.9(2) . .
C36 N35 C40 117.1(2) . .
C44 O47 C48 116.8(3) . .
N29 C30 C31 124.2(2) . .
C14 C13 C18 118.5(2) . .
C14 C13 C3 119.4(2) . .
C18 C13 C3 122.1(2) . .
C38 C37 C36 117.6(2) . .
C38 C37 C49 123.4(2) . .
C36 C37 C49 118.9(2) . .
C46 C41 C42 118.3(2) . .
C46 C41 C31 122.9(2) . .
C42 C41 C31 118.8(2) . .
C6 C5 C4 120.8(2) . .
C6 C5 Br1 117.91(17) . .
C4 C5 Br1 121.17(16) . .
C16 C15 C14 119.1(2) . .
C22 C21 C26 118.6(2) . .
C22 C21 C9 121.9(2) . .
C26 C21 C9 119.5(2) . .
C8 C9 C10 117.9(2) . .
C8 C9 C21 119.8(2) . .
C10 C9 C21 122.2(2) . .
C50 C49 C54 118.7(2) . .
C50 C49 C37 122.4(2) . .
C54 C49 C37 119.0(2) . .
C30 C31 C32 118.0(2) . .
C30 C31 C41 117.9(2) . .
C32 C31 C41 124.1(2) . .
C12 C11 C10 120.9(2) . .
C12 C11 Br2 118.39(17) . .
C10 C11 Br2 120.51(16) . .
N1 C6 C5 121.9(2) . .
C5 C4 C3 117.6(2) . .
C5 C4 C10 121.2(2) . .
C3 C4 C10 120.95(19) . .
O59 N57 O58 119.9(2) . .
O59 N57 O60 120.5(3) . .
O58 N57 O60 119.5(2) . .
C13 C14 C15 121.3(2) . .
O55 C52 C51 125.2(3) . .
O55 C52 C53 114.6(3) . .
C51 C52 C53 120.3(3) . .
N7 C12 C11 121.4(2) . .
C49 C50 C51 121.0(3) . .
C11 C10 C9 117.5(2) . .
C11 C10 C4 123.0(2) . .
C9 C10 C4 119.4(2) . .
C33 C32 C31 116.6(2) . .
C33 C32 C38 122.6(2) . .
C31 C32 C38 120.7(2) . .
C24 C25 C26 120.3(2) . .
N35 C36 C37 124.9(2) . .
C54 C53 C52 119.5(3) . .
C25 C26 C21 120.3(2) . .
C23 C22 C21 121.1(2) . .
N7 C8 C9 123.9(2) . .
C24 C23 C22 119.4(3) . .
C53 C54 C49 121.2(3) . .
C17 C18 C13 120.8(2) . .
C45 C46 C41 120.9(3) . .
O19 C16 C15 124.0(2) . .
O19 C16 C17 115.6(2) . .
C15 C16 C17 120.4(2) . .
N35 C40 C39 122.1(3) . .
N29 C34 C33 121.5(2) . .
C43 C42 C41 121.1(3) . .
C52 C51 C50 119.4(3) . .
C44 C43 C42 120.0(3) . .
C34 C33 C32 121.6(2) . .
C34 C33 Br3 117.7(2) . .
C32 C33 Br3 120.63(19) . .
C39 C38 C37 116.9(2) . .
C39 C38 C32 121.1(2) . .
C37 C38 C32 121.7(2) . .
C46 C45 C44 120.2(3) . .
C40 C39 C38 121.4(2) . .
C40 C39 Br4 117.8(2) . .
C38 C39 Br4 120.62(19) . .
C18 C17 C16 119.8(2) . .
O27 C24 C23 125.1(3) . .
O27 C24 C25 114.7(3) . .
C23 C24 C25 120.2(2) . .
O47 C44 C43 124.7(3) . .
O47 C44 C45 115.8(3) . .
C43 C44 C45 119.5(3) . .

loop_
_geom_bond_atom_site_label_1
_geom_bond_atom_site_label_2
_geom_bond_distance
_geom_bond_site_symmetry_2
Ag1 N1 2.2250(18) .
Ag1 N7 2.2481(19) 4_666
Ag1 N29 2.551(2) .
Br2 C11 1.895(2) .
Br1 C5 1.891(2) .
Br3 C33 1.900(3) .
Br4 C39 1.896(3) .
O55 C52 1.369(3) .
O55 C56 1.421(4) .
O27 C24 1.356(3) .
O27 C28 1.4053(19) .
O27 C61 1.415(2) .
O19 C16 1.364(3) .
O19 C20 1.420(4) .
O58 N57 1.246(3) .
O60 N57 1.251(3) .
N29 C30 1.332(3) .
N29 C34 1.336(3) .
N7 C12 1.336(3) .
N7 C8 1.340(3) .
N7 Ag1 2.2481(18) 4_465
N1 C6 1.335(3) .
N1 C2 1.339(3) .
C3 C2 1.397(3) .
C3 C4 1.404(3) .
C3 C13 1.485(3) .
O59 N57 1.245(3) .
N35 C36 1.335(4) .
N35 C40 1.338(4) .
O47 C44 1.357(3) .
O47 C48 1.423(5) .
C30 C31 1.401(3) .
C13 C14 1.388(3) .
C13 C18 1.406(3) .
C37 C38 1.400(3) .
C37 C36 1.402(4) .
C37 C49 1.483(3) .
C41 C46 1.388(4) .
C41 C42 1.392(3) .
C41 C31 1.489(3) .
C5 C6 1.383(3) .
C5 C4 1.389(3) .
C15 C16 1.392(4) .
C15 C14 1.393(3) .
C21 C22 1.393(3) .
C21 C26 1.395(3) .
C21 C9 1.489(3) .
C9 C8 1.393(3) .
C9 C10 1.401(3) .
C49 C50 1.386(4) .
C49 C54 1.395(4) .
C31 C32 1.403(3) .
C11 C12 1.386(3) .
C11 C10 1.391(3) .
C4 C10 1.493(3) .
C52 C51 1.387(4) .
C52 C53 1.393(4) .
C50 C51 1.394(4) .
C32 C33 1.393(4) .
C32 C38 1.494(3) .
C25 C24 1.384(4) .
C25 C26 1.389(4) .
C53 C54 1.380(4) .
C22 C23 1.391(3) .
C23 C24 1.383(4) .
C18 C17 1.380(3) .
C46 C45 1.381(4) .
C16 C17 1.393(4) .
C40 C39 1.380(4) .
C34 C33 1.382(4) .
C42 C43 1.388(4) .
C43 C44 1.376(4) .
C38 C39 1.394(4) .
C45 C44 1.397(4) .
